data_2103733
loop_
_publ_author_name
'Olivato, Paulo R.'
'Ribeiro, Douglas S.'
'Zukerman-Schpector, J.'
'Bombieri, Gabriella'

_publ_section_title
;
 Self-association and stereochemistry study of 2-methylthio-,
 2-dimethylaminocyclohexanone oximes and the parent cyclohexanone oxime
;
_journal_issue 5
_journal_name_full 'Acta Crystallographica Section B'
_journal_page_first 705
_journal_page_last 713
_journal_paper_doi 10.1107/S0108768101009624
_journal_volume 57
_journal_year 2001
_chemical_formula_moiety 'C8 H16 N2 O'
_chemical_formula_sum 'C8 H16 N2 O'
_chemical_formula_weight 156.23
_chemical_name_systematic
;
2-dimethylaminocyclohexanone oxime
;
_space_group_IT_number 61
_symmetry_cell_setting orthorhombic
_symmetry_space_group_name_Hall '-P 2ac 2ab'
_symmetry_space_group_name_H-M 'P b c a'
_cell_angle_alpha 90.00
_cell_angle_beta 90.00
_cell_angle_gamma 90.00
_cell_formula_units_Z 8
_cell_length_a 12.5662(6)
_cell_length_b 10.1714(6)
_cell_length_c 14.3863(9)
_cell_measurement_reflns_used 23
_cell_measurement_temperature 293(2)
_cell_measurement_theta_max 18.27
_cell_measurement_theta_min 9.81
_cell_volume 1838.80(18)
_computing_cell_refinement 'CAD4 Software (Enraf-Nonius,1989)'
_computing_data_collection 'CAD4 Software (Enraf-Nonius,1989)'
_computing_data_reduction 'CAD4 Software (Enraf-Nonius, 1989)'
_computing_molecular_graphics 'ZORTEP (Zsolnai, 1995)'
_computing_publication_material 'SHELXL-97 (Sheldrick, 1997)'
_computing_structure_refinement 'SHELXL-97 (Sheldrick, 1997)'
_computing_structure_solution 'SHELXS-86 (Sheldrick, 1985)'
_diffrn_measurement_device_type 'Enraf-Nonius CAD4'
_diffrn_measurement_method \w/--2\q
_diffrn_radiation_monochromator graphite
_diffrn_radiation_source 'fine-focus sealed tube'
_diffrn_radiation_type MoK\a
_diffrn_radiation_wavelength .71073
_diffrn_reflns_av_sigmaI/netI .0236
_diffrn_reflns_limit_h_max 15
_diffrn_reflns_limit_h_min 0
_diffrn_reflns_limit_k_max 0
_diffrn_reflns_limit_k_min -12
_diffrn_reflns_limit_l_max 17
_diffrn_reflns_limit_l_min 0
_diffrn_reflns_number 1711
_diffrn_reflns_theta_max 25.47
_diffrn_reflns_theta_min 2.83
_diffrn_standards_decay_% .4
_diffrn_standards_interval_time 60
_diffrn_standards_number 3
_exptl_absorpt_coefficient_mu .076
_exptl_absorpt_correction_type none
_exptl_crystal_colour colourless
_exptl_crystal_density_diffrn 1.129
_exptl_crystal_density_meas ?
_exptl_crystal_description irregular
_exptl_crystal_F_000 688
_exptl_crystal_size_max .40
_exptl_crystal_size_mid .25
_exptl_crystal_size_min .10
_refine_diff_density_max .129
_refine_diff_density_min -.147
_refine_ls_extinction_method none
_refine_ls_goodness_of_fit_all 1.031
_refine_ls_goodness_of_fit_ref 1.031
_refine_ls_hydrogen_treatment riding
_refine_ls_matrix_type full
_refine_ls_number_parameters 103
_refine_ls_number_reflns 1711
_refine_ls_number_restraints 0
_refine_ls_restrained_S_all 1.031
_refine_ls_restrained_S_obs 1.031
_refine_ls_R_factor_all .0709
_refine_ls_R_factor_gt .0390
_refine_ls_shift/su_max .000
_refine_ls_structure_factor_coef Fsqd
_refine_ls_weighting_details 'w=1/[\s^2^(Fo^2^)+(0.0581P)^2^+0.2888P] where P=(Fo^2^+2Fc^2^)/3'
_refine_ls_weighting_scheme calc
_refine_ls_wR_factor_ref .1146
_reflns_number_gt 1204
_reflns_number_total 1711
_reflns_threshold_expression F^2^>2\sF^2^
_cod_data_source_file na0119.cif
_cod_data_source_block jzs51
_cod_original_cell_volume 1838.8(2)
_cod_original_sg_symbol_H-M Pbca
_cod_database_code 2103733

loop_
_symmetry_equiv_pos_as_xyz
'x, y, z'
'-x+1/2, y+1/2, z'
'x, -y+1/2, z+1/2'
'-x+1/2, -y, z+1/2'
'-x, -y, -z'
'x-1/2, -y-1/2, -z'
'-x, y-1/2, -z-1/2'
'x-1/2, y, -z-1/2'

loop_
_atom_site_label
_atom_site_fract_x
_atom_site_fract_y
_atom_site_fract_z
_atom_site_U_iso_or_equiv
_atom_site_adp_type
_atom_site_calc_flag
_atom_site_refinement_flags
_atom_site_occupancy
_atom_site_type_symbol
O -.05575(9) .35642(12) -.35904(8) .0596(4) Uani d . 1 O
H1O -.0765 .4328 -.3581 .072 Uiso calc R 1 H
N1 .02743(10) .34050(12) -.29412(9) .0470(3) Uani d . 1 N
N2 .11821(10) .12029(12) -.14452(8) .0445(3) Uani d . 1 N
C1 .06343(11) .22353(13) -.29175(10) .0385(3) Uani d . 1 C
C2 .02896(12) .10937(14) -.35024(10) .0436(4) Uani d . 1 C
H1C2 -.0207 .1395 -.3972 .052 Uiso calc R 1 H
H2C2 -.0073 .0455 -.3115 .052 Uiso calc R 1 H
C3 .12415(13) .04428(17) -.39733(12) .0555(5) Uani d . 1 C
H1C3 .1014 -.0370 -.4265 .067 Uiso calc R 1 H
H2C3 .1512 .1019 -.4456 .067 Uiso calc R 1 H
C4 .21218(13) .01500(16) -.32876(13) .0585(5) Uani d . 1 C
H1C4 .2729 -.0213 -.3615 .070 Uiso calc R 1 H
H2C4 .1878 -.0499 -.2842 .070 Uiso calc R 1 H
C5 .24547(13) .13890(18) -.27787(13) .0587(5) Uani d . 1 C
H1C5 .2730 .2019 -.3224 .070 Uiso calc R 1 H
H2C5 .3023 .1178 -.2347 .070 Uiso calc R 1 H
C6 .15332(11) .20147(14) -.22444(10) .0431(4) Uani d . 1 C
H1C6 .1768 .2871 -.2009 .052 Uiso calc R 1 H
C7 .02834(15) .1829(2) -.09780(13) .0679(5) Uani d . 1 C
H1C7 -.0308 .1884 -.1399 .102 Uiso calc R 1 H
H2C7 .0483 .2697 -.0783 .102 Uiso calc R 1 H
H3C7 .0084 .1318 -.0445 .102 Uiso calc R 1 H
C8 .20447(16) .1016(2) -.07750(14) .0754(6) Uani d . 1 C
H1C8 .2339 .1855 -.0610 .113 Uiso calc R 1 H
H2C8 .2589 .0477 -.1047 .113 Uiso calc R 1 H
H3C8 .1772 .0593 -.0228 .113 Uiso calc R 1 H

loop_
_atom_site_aniso_label
_atom_site_aniso_U_11
_atom_site_aniso_U_22
_atom_site_aniso_U_33
_atom_site_aniso_U_12
_atom_site_aniso_U_13
_atom_site_aniso_U_23
O .0753(8) .0504(7) .0532(7) .0266(6) -.0090(6) .0006(5)
N1 .0536(8) .0408(7) .0468(7) .0094(6) .0016(6) .0012(6)
N2 .0472(7) .0454(7) .0409(7) -.0052(5) -.0085(6) -.0005(6)
C1 .0390(7) .0349(7) .0416(8) .0017(6) .0066(6) .0018(6)
C2 .0479(8) .0393(8) .0436(8) .0030(6) -.0014(7) -.0008(6)
C3 .0713(11) .0473(9) .0478(9) .0135(8) .0104(8) -.0019(7)
C4 .0596(10) .0551(10) .0607(10) .0227(8) .0161(8) .0065(8)
C5 .0379(8) .0641(11) .0741(12) .0044(8) .0036(9) .0104(9)
C6 .0403(8) .0343(7) .0547(9) -.0054(6) -.0046(7) .0001(6)
C7 .0754(12) .0818(13) .0465(9) .0037(11) .0053(9) -.0018(9)
C8 .0766(12) .0780(14) .0717(12) -.0093(11) -.0355(11) .0109(10)

loop_
_atom_type_symbol
_atom_type_description
_atom_type_scat_dispersion_real
_atom_type_scat_dispersion_imag
_atom_type_scat_source
C C .0033 .0016 'International Tables Vol C Tables 4.2.6.8 and 6.1.1.4'
O O .0106 .0060 'International Tables Vol C Tables 4.2.6.8 and 6.1.1.4'
N N .0061 .0033 'International Tables Vol C Tables 4.2.6.8 and 6.1.1.4'
H H .0000 .0000 'International Tables Vol C Tables 4.2.6.8 and 6.1.1.4'

loop_
_geom_angle_atom_site_label_1
_geom_angle_atom_site_label_2
_geom_angle_atom_site_label_3
_geom_angle
C1 N1 O 112.84(13)
C7 N2 C8 109.04(14)
C7 N2 C6 110.13(13)
C8 N2 C6 111.28(12)
N1 C1 C2 127.34(14)
N1 C1 C6 115.04(13)
C2 C1 C6 117.58(12)
C1 C2 C3 111.05(12)
C4 C3 C2 111.67(13)
C3 C4 C5 110.68(13)
C4 C5 C6 112.33(13)
N2 C6 C1 111.02(11)
N2 C6 C5 112.54(12)
C1 C6 C5 107.89(12)

loop_
_geom_bond_atom_site_label_1
_geom_bond_atom_site_label_2
_geom_bond_distance
O N1 1.4110(16)
N1 C1 1.2734(18)
N2 C7 1.460(2)
N2 C8 1.463(2)
N2 C6 1.4827(19)
C1 C2 1.498(2)
C1 C6 1.505(2)
C2 C3 1.526(2)
C3 C4 1.512(2)
C4 C5 1.516(2)
C5 C6 1.529(2)

loop_
_geom_torsion_atom_site_label_1
_geom_torsion_atom_site_label_2
_geom_torsion_atom_site_label_3
_geom_torsion_atom_site_label_4
_geom_torsion
O N1 C1 C2 1.6(2)
O N1 C1 C6 179.27(11)
N1 C1 C2 C3 127.75(16)
C6 C1 C2 C3 -49.83(16)
C1 C2 C3 C4 49.95(18)
C2 C3 C4 C5 -55.75(18)
C3 C4 C5 C6 59.26(18)
C7 N2 C6 C1 -57.36(15)
C8 N2 C6 C1 -178.40(13)
C7 N2 C6 C5 -178.41(13)
C8 N2 C6 C5 60.55(17)
N1 C1 C6 N2 109.59(14)
C2 C1 C6 N2 -72.54(15)
N1 C1 C6 C5 -126.65(14)
C2 C1 C6 C5 51.22(16)
C4 C5 C6 N2 68.28(16)
C4 C5 C6 C1 -54.55(17)

loop_
_cod_related_entry_id
_cod_related_entry_database
_cod_related_entry_code
1 ChemSpider 10236895
